data_7224420
loop_
_publ_author_name
'Lu, Yu-Ling'
'Sun, Jing'
'Xie, Ya-Jing'
'Yan, Chao Guo'

_publ_section_title
;
 Molecular diversity of cyclization reaction of 3-methyleneoxindoles with
 2-(3,4-dihydronaphthalen-1(2H)-ylidene)malononitriles
;
_journal_name_full 'RSC Adv.'
_journal_paper_doi 10.1039/C6RA00476H
_journal_year 2016
_chemical_formula_moiety 'C33 H29 N3 O3'
_chemical_formula_sum 'C33 H29 N3 O3'
_chemical_formula_weight 515.59
_chemical_name_systematic
; 
 ? 
;
_space_group_IT_number 14
_symmetry_cell_setting monoclinic
_symmetry_space_group_name_Hall '-P 2ybc'
_symmetry_space_group_name_H-M 'P 1 21/c 1'
_atom_sites_solution_hydrogens geom
_atom_sites_solution_primary direct
_atom_sites_solution_secondary difmap
_audit_creation_method SHELXL-97
_audit_update_record
;
2015-11-18 deposited with the CCDC.
2016-02-26 downloaded from the CCDC.
;
_cell_angle_alpha 90.00
_cell_angle_beta 96.871(3)
_cell_angle_gamma 90.00
_cell_formula_units_Z 4
_cell_length_a 24.966(7)
_cell_length_b 14.424(4)
_cell_length_c 7.728(2)
_cell_measurement_reflns_used 8755
_cell_measurement_temperature 296(2)
_cell_measurement_theta_max 27.54
_cell_measurement_theta_min 2.17
_cell_volume 2762.9(13)
_computing_cell_refinement 'Bruker SMART'
_computing_data_collection 'Bruker SMART'
_computing_data_reduction 'Bruker SAINT'
_computing_molecular_graphics 'Bruker SHELXTL'
_computing_publication_material 'Bruker SHELXTL'
_computing_structure_refinement 'SHELXL-97 (Sheldrick, 1997)'
_computing_structure_solution 'SHELXS-97 (Sheldrick, 1990)'
_diffrn_ambient_temperature 296(2)
_diffrn_measured_fraction_theta_full 0.974
_diffrn_measured_fraction_theta_max 0.974
_diffrn_measurement_device_type 'CCD area detector'
_diffrn_measurement_method 'phi and omega scans'
_diffrn_radiation_monochromator graphite
_diffrn_radiation_source 'fine-focus sealed tube'
_diffrn_radiation_type MoK\a
_diffrn_radiation_wavelength 0.71073
_diffrn_reflns_av_R_equivalents 0.0284
_diffrn_reflns_av_sigmaI/netI 0.0254
_diffrn_reflns_limit_h_max 31
_diffrn_reflns_limit_h_min -31
_diffrn_reflns_limit_k_max 15
_diffrn_reflns_limit_k_min -18
_diffrn_reflns_limit_l_max 10
_diffrn_reflns_limit_l_min -9
_diffrn_reflns_number 22916
_diffrn_reflns_theta_full 27.55
_diffrn_reflns_theta_max 27.55
_diffrn_reflns_theta_min 0.82
_exptl_absorpt_coefficient_mu 0.080
_exptl_absorpt_correction_T_max 0.981
_exptl_absorpt_correction_T_min 0.970
_exptl_absorpt_correction_type multi-scan
_exptl_absorpt_process_details sadabs
_exptl_crystal_colour colorless
_exptl_crystal_density_diffrn 1.239
_exptl_crystal_density_method 'not measured'
_exptl_crystal_description block
_exptl_crystal_F_000 1088
_exptl_crystal_size_max 0.38
_exptl_crystal_size_mid 0.32
_exptl_crystal_size_min 0.24
_refine_diff_density_max 0.318
_refine_diff_density_min -0.248
_refine_diff_density_rms 0.043
_refine_ls_extinction_method none
_refine_ls_goodness_of_fit_ref 1.023
_refine_ls_hydrogen_treatment mixed
_refine_ls_matrix_type full
_refine_ls_number_parameters 358
_refine_ls_number_reflns 6205
_refine_ls_number_restraints 0
_refine_ls_restrained_S_all 1.023
_refine_ls_R_factor_all 0.0673
_refine_ls_R_factor_gt 0.0528
_refine_ls_shift/su_max 0.000
_refine_ls_shift/su_mean 0.000
_refine_ls_structure_factor_coef Fsqd
_refine_ls_weighting_details 'calc w=1/[\s^2^(Fo^2^)+(0.0643P)^2^+0.8889P] where P=(Fo^2^+2Fc^2^)/3'
_refine_ls_weighting_scheme calc
_refine_ls_wR_factor_gt 0.1353
_refine_ls_wR_factor_ref 0.1463
_reflns_number_gt 4865
_reflns_number_total 6373
_reflns_threshold_expression >2sigma(I)
_cod_data_source_file c6ra00476h2.cif
_cod_data_source_block 2b
_cod_depositor_comments
;
The following automatic conversions were performed:

'_symmetry_cell_setting' value 'Monoclinic' changed to 'monoclinic'
according to
/usr/data/users/saulius/crontab/automatic-downloads/rss-feeds/RSC/lib/dictionaries/cif_core.dic
dictionary named 'cif_core.dic' version 2.4.2 from 2011-04-26.

Automatic conversion script
Id: cif_fix_values 4268 2015-11-12 08:31:59Z antanas 
;
_cod_original_sg_symbol_H-M 'P 21/c'
_cod_database_code 7224420
_audit_block_doi 10.5517/cc1k7zvm

loop_
_symmetry_equiv_pos_as_xyz
'x, y, z'
'-x, y+1/2, -z+1/2'
'-x, -y, -z'
'x, -y-1/2, z-1/2'

loop_
_atom_site_label
_atom_site_type_symbol
_atom_site_fract_x
_atom_site_fract_y
_atom_site_fract_z
_atom_site_U_iso_or_equiv
_atom_site_adp_type
_atom_site_occupancy
_atom_site_symmetry_multiplicity
_atom_site_calc_flag
_atom_site_refinement_flags
C1 C 0.48099(10) 0.10728(19) 0.9206(4) 0.0902(8) Uani 1 1 d .
H1 H 0.5007 0.0954 0.8282 0.108 Uiso 1 1 calc R
C2 C 0.50592(14) 0.1473(2) 1.0688(5) 0.1186(12) Uani 1 1 d .
H2A H 0.5425 0.1616 1.0778 0.142 Uiso 1 1 calc R
C3 C 0.47706(17) 0.1661(2) 1.2035(5) 0.1246(14) Uani 1 1 d .
H3 H 0.4938 0.1947 1.3035 0.150 Uiso 1 1 calc R
C4 C 0.42315(15) 0.1430(2) 1.1922(4) 0.1154(11) Uani 1 1 d .
H4 H 0.4037 0.1555 1.2850 0.138 Uiso 1 1 calc R
C5 C 0.39779(10) 0.10091(18) 1.0419(3) 0.0807(7) Uani 1 1 d .
H5 H 0.3616 0.0844 1.0343 0.097 Uiso 1 1 calc R
C6 C 0.42672(8) 0.08414(14) 0.9057(3) 0.0623(5) Uani 1 1 d .
C7 C 0.40305(7) 0.03565(18) 0.7413(3) 0.0715(6) Uani 1 1 d .
H7A H 0.4140 0.0689 0.6423 0.086 Uiso 1 1 calc R
H7B H 0.4184 -0.0261 0.7404 0.086 Uiso 1 1 calc R
C8 C 0.31886(6) -0.04921(13) 0.7730(2) 0.0489(4) Uani 1 1 d .
C9 C 0.25774(6) -0.03683(10) 0.71560(18) 0.0395(3) Uani 1 1 d .
C10 C 0.25644(6) 0.05312(11) 0.61237(19) 0.0433(3) Uani 1 1 d .
C11 C 0.21406(7) 0.10182(12) 0.5244(2) 0.0500(4) Uani 1 1 d .
H11 H 0.1793 0.0777 0.5161 0.060 Uiso 1 1 calc R
C12 C 0.22319(10) 0.18771(14) 0.4471(2) 0.0660(5) Uani 1 1 d .
C13 C 0.17632(12) 0.24221(17) 0.3573(3) 0.0959(8) Uani 1 1 d .
H13A H 0.1891 0.3003 0.3175 0.144 Uiso 1 1 calc R
H13B H 0.1506 0.2535 0.4377 0.144 Uiso 1 1 calc R
H13C H 0.1595 0.2075 0.2595 0.144 Uiso 1 1 calc R
C14 C 0.27530(11) 0.22099(16) 0.4613(3) 0.0794(7) Uani 1 1 d .
H14 H 0.2817 0.2777 0.4104 0.095 Uiso 1 1 calc R
C15 C 0.31856(10) 0.17334(16) 0.5484(3) 0.0737(6) Uani 1 1 d .
H15 H 0.3533 0.1974 0.5564 0.088 Uiso 1 1 calc R
C16 C 0.30852(7) 0.08839(13) 0.6234(2) 0.0532(4) Uani 1 1 d .
C17 C 0.23322(6) -0.12179(10) 0.61482(18) 0.0374(3) Uani 1 1 d .
H17 H 0.2432 -0.1766 0.6865 0.045 Uiso 1 1 calc R
C18 C 0.25635(6) -0.13489(11) 0.4413(2) 0.0426(3) Uani 1 1 d .
C19 C 0.33603(8) -0.14711(17) 0.3035(3) 0.0683(6) Uani 1 1 d .
H19A H 0.3279 -0.2084 0.2557 0.082 Uiso 1 1 calc R
H19B H 0.3232 -0.1015 0.2160 0.082 Uiso 1 1 calc R
C20 C 0.39322(10) -0.1372(3) 0.3498(4) 0.1237(13) Uani 1 1 d .
H20A H 0.4017 -0.0732 0.3745 0.186 Uiso 1 1 calc R
H20B H 0.4117 -0.1576 0.2547 0.186 Uiso 1 1 calc R
H20C H 0.4045 -0.1740 0.4511 0.186 Uiso 1 1 calc R
C21 C 0.23065(6) -0.02078(10) 0.88065(18) 0.0401(3) Uani 1 1 d .
C22 C 0.17213(6) -0.04014(10) 0.86722(18) 0.0394(3) Uani 1 1 d .
C23 C 0.14833(6) -0.01547(13) 1.0224(2) 0.0494(4) Uani 1 1 d .
C24 C 0.14331(6) -0.07675(10) 0.72321(18) 0.0370(3) Uani 1 1 d .
C25 C 0.17141(6) -0.11957(10) 0.57980(18) 0.0365(3) Uani 1 1 d .
H25 H 0.1613 -0.0842 0.4726 0.044 Uiso 1 1 calc R
C26 C 0.14877(6) -0.21843(11) 0.5522(2) 0.0434(3) Uani 1 1 d .
H26A H 0.1679 -0.2505 0.4680 0.052 Uiso 1 1 calc R
H26B H 0.1545 -0.2523 0.6613 0.052 Uiso 1 1 calc R
C27 C 0.08913(7) -0.21654(14) 0.4877(2) 0.0553(4) Uani 1 1 d .
H27A H 0.0844 -0.1983 0.3660 0.066 Uiso 1 1 calc R
H27B H 0.0746 -0.2786 0.4951 0.066 Uiso 1 1 calc R
C28 C 0.05784(6) -0.15121(13) 0.5892(2) 0.0499(4) Uani 1 1 d .
C29 C 0.00161(7) -0.15723(18) 0.5724(3) 0.0701(6) Uani 1 1 d .
H29 H -0.0157 -0.2038 0.5036 0.084 Uiso 1 1 calc R
C30 C -0.02869(8) -0.0954(2) 0.6560(3) 0.0793(7) Uani 1 1 d .
H30 H -0.0660 -0.1015 0.6455 0.095 Uiso 1 1 calc R
C31 C -0.00386(8) -0.02498(18) 0.7546(3) 0.0717(6) Uani 1 1 d .
H31 H -0.0244 0.0181 0.8071 0.086 Uiso 1 1 calc R
C32 C 0.05170(7) -0.01821(14) 0.7756(2) 0.0561(4) Uani 1 1 d .
H32 H 0.0683 0.0297 0.8425 0.067 Uiso 1 1 calc R
C33 C 0.08363(6) -0.08269(12) 0.69736(19) 0.0433(3) Uani 1 1 d .
N1 N 0.34472(6) 0.02745(11) 0.71819(19) 0.0564(4) Uani 1 1 d .
N2 N 0.25890(6) 0.01348(12) 1.01247(19) 0.0565(4) Uani 1 1 d .
N3 N 0.13375(6) 0.00367(15) 1.1523(2) 0.0747(5) Uani 1 1 d .
O1 O 0.33999(5) -0.11439(10) 0.85308(17) 0.0633(4) Uani 1 1 d .
O2 O 0.22965(5) -0.14557(11) 0.30350(16) 0.0685(4) Uani 1 1 d .
O3 O 0.30940(5) -0.13356(10) 0.46073(16) 0.0606(3) Uani 1 1 d .
H2B H 0.2392(9) 0.0226(15) 1.101(3) 0.074(6) Uiso 1 1 d .

loop_
_atom_site_aniso_label
_atom_site_aniso_U_11
_atom_site_aniso_U_22
_atom_site_aniso_U_33
_atom_site_aniso_U_23
_atom_site_aniso_U_13
_atom_site_aniso_U_12
C1 0.0668(14) 0.0964(18) 0.1024(18) 0.0082(14) -0.0106(13) -0.0324(13)
C2 0.105(2) 0.092(2) 0.142(3) 0.008(2) -0.052(2) -0.0385(18)
C3 0.145(3) 0.0811(18) 0.126(3) -0.0317(18) -0.073(2) 0.0075(19)
C4 0.129(3) 0.123(2) 0.0855(18) -0.0403(17) -0.0239(17) 0.042(2)
C5 0.0723(14) 0.0901(16) 0.0764(14) -0.0249(12) -0.0049(11) 0.0144(12)
C6 0.0543(10) 0.0575(11) 0.0720(12) -0.0049(9) -0.0043(9) -0.0083(8)
C7 0.0399(9) 0.1039(17) 0.0723(12) -0.0208(12) 0.0136(8) -0.0169(10)
C8 0.0399(8) 0.0637(10) 0.0434(8) -0.0107(7) 0.0069(6) 0.0004(7)
C9 0.0367(7) 0.0446(8) 0.0379(7) -0.0014(6) 0.0080(6) -0.0011(6)
C10 0.0505(9) 0.0429(8) 0.0386(7) -0.0039(6) 0.0145(6) -0.0081(7)
C11 0.0629(10) 0.0451(9) 0.0433(8) 0.0030(7) 0.0118(7) -0.0039(7)
C12 0.0952(15) 0.0521(11) 0.0531(10) 0.0092(8) 0.0185(10) -0.0063(10)
C13 0.139(2) 0.0667(14) 0.0796(15) 0.0312(12) 0.0043(15) 0.0075(15)
C14 0.1125(19) 0.0588(12) 0.0712(13) 0.0123(10) 0.0295(13) -0.0202(13)
C15 0.0839(15) 0.0684(13) 0.0747(13) -0.0081(11) 0.0336(12) -0.0358(12)
C16 0.0551(10) 0.0603(11) 0.0471(9) -0.0090(8) 0.0176(7) -0.0137(8)
C17 0.0358(7) 0.0393(7) 0.0379(7) 0.0006(6) 0.0079(6) 0.0013(6)
C18 0.0392(8) 0.0448(8) 0.0455(8) -0.0051(6) 0.0119(6) -0.0015(6)
C19 0.0521(10) 0.0942(15) 0.0637(11) -0.0178(11) 0.0282(9) -0.0009(10)
C20 0.0608(15) 0.201(4) 0.116(2) -0.043(2) 0.0412(15) -0.0105(18)
C21 0.0404(8) 0.0429(8) 0.0378(7) 0.0011(6) 0.0079(6) 0.0006(6)
C22 0.0399(7) 0.0421(8) 0.0377(7) 0.0016(6) 0.0106(6) 0.0048(6)
C23 0.0413(8) 0.0644(10) 0.0431(8) -0.0046(7) 0.0081(6) 0.0058(7)
C24 0.0371(7) 0.0377(7) 0.0375(7) 0.0054(6) 0.0091(6) 0.0040(6)
C25 0.0355(7) 0.0410(8) 0.0339(7) 0.0021(5) 0.0077(5) 0.0009(6)
C26 0.0441(8) 0.0452(8) 0.0422(8) -0.0039(6) 0.0103(6) -0.0030(6)
C27 0.0464(9) 0.0676(11) 0.0523(9) -0.0107(8) 0.0071(7) -0.0109(8)
C28 0.0397(8) 0.0692(11) 0.0412(8) 0.0032(7) 0.0062(6) -0.0025(7)
C29 0.0416(9) 0.1051(17) 0.0633(11) -0.0078(11) 0.0053(8) -0.0098(10)
C30 0.0365(9) 0.131(2) 0.0712(13) -0.0030(13) 0.0091(9) 0.0053(11)
C31 0.0453(10) 0.1093(17) 0.0618(11) -0.0044(11) 0.0117(8) 0.0225(11)
C32 0.0429(9) 0.0751(12) 0.0507(9) -0.0033(8) 0.0069(7) 0.0152(8)
C33 0.0374(8) 0.0554(9) 0.0381(7) 0.0055(6) 0.0086(6) 0.0043(7)
N1 0.0408(7) 0.0737(10) 0.0567(8) -0.0139(7) 0.0137(6) -0.0152(7)
N2 0.0491(8) 0.0806(11) 0.0405(7) -0.0116(7) 0.0082(6) -0.0061(7)
N3 0.0550(9) 0.1211(16) 0.0494(9) -0.0167(9) 0.0121(7) 0.0161(9)
O1 0.0482(7) 0.0781(9) 0.0617(8) -0.0031(7) -0.0010(6) 0.0117(6)
O2 0.0491(7) 0.1146(12) 0.0435(6) -0.0117(7) 0.0125(5) -0.0085(7)
O3 0.0391(6) 0.0922(10) 0.0530(7) -0.0162(6) 0.0151(5) 0.0019(6)

loop_
_atom_type_symbol
_atom_type_description
_atom_type_scat_dispersion_real
_atom_type_scat_dispersion_imag
_atom_type_scat_source
C C 0.0033 0.0016 'International Tables Vol C Tables 4.2.6.8 and 6.1.1.4'
H H 0.0000 0.0000 'International Tables Vol C Tables 4.2.6.8 and 6.1.1.4'
N N 0.0061 0.0033 'International Tables Vol C Tables 4.2.6.8 and 6.1.1.4'
O O 0.0106 0.0060 'International Tables Vol C Tables 4.2.6.8 and 6.1.1.4'

loop_
_geom_angle_atom_site_label_1
_geom_angle_atom_site_label_2
_geom_angle_atom_site_label_3
_geom_angle
C2 C1 C6 121.0(3)
C2 C1 H1 119.5
C6 C1 H1 119.5
C3 C2 C1 119.7(3)
C3 C2 H2A 120.1
C1 C2 H2A 120.1
C2 C3 C4 120.3(3)
C2 C3 H3 119.8
C4 C3 H3 119.8
C3 C4 C5 120.0(3)
C3 C4 H4 120.0
C5 C4 H4 120.0
C6 C5 C4 119.3(3)
C6 C5 H5 120.3
C4 C5 H5 120.3
C5 C6 C1 119.6(2)
C5 C6 C7 122.76(18)
C1 C6 C7 117.5(2)
N1 C7 C6 115.33(16)
N1 C7 H7A 108.4
C6 C7 H7A 108.4
N1 C7 H7B 108.4
C6 C7 H7B 108.4
H7A C7 H7B 107.5
O1 C8 N1 126.22(16)
O1 C8 C9 126.16(16)
N1 C8 C9 107.61(15)
C10 C9 C21 108.92(12)
C10 C9 C17 115.56(12)
C21 C9 C17 110.69(12)
C10 C9 C8 101.95(12)
C21 C9 C8 107.30(12)
C17 C9 C8 111.83(12)
C11 C10 C16 120.05(16)
C11 C10 C9 131.28(14)
C16 C10 C9 108.61(14)
C10 C11 C12 120.29(17)
C10 C11 H11 119.9
C12 C11 H11 119.9
C14 C12 C11 118.2(2)
C14 C12 C13 121.9(2)
C11 C12 C13 119.9(2)
C12 C13 H13A 109.5
C12 C13 H13B 109.5
H13A C13 H13B 109.5
C12 C13 H13C 109.5
H13A C13 H13C 109.5
H13B C13 H13C 109.5
C12 C14 C15 122.65(19)
C12 C14 H14 118.7
C15 C14 H14 118.7
C14 C15 C16 118.07(19)
C14 C15 H15 121.0
C16 C15 H15 121.0
C10 C16 C15 120.74(19)
C10 C16 N1 110.02(15)
C15 C16 N1 129.24(18)
C18 C17 C25 108.91(11)
C18 C17 C9 111.84(12)
C25 C17 C9 113.78(12)
C18 C17 H17 107.3
C25 C17 H17 107.3
C9 C17 H17 107.3
O2 C18 O3 123.31(14)
O2 C18 C17 124.48(14)
O3 C18 C17 112.21(13)
C20 C19 O3 108.43(18)
C20 C19 H19A 110.0
O3 C19 H19A 110.0
C20 C19 H19B 110.0
O3 C19 H19B 110.0
H19A C19 H19B 108.4
C19 C20 H20A 109.5
C19 C20 H20B 109.5
H20A C20 H20B 109.5
C19 C20 H20C 109.5
H20A C20 H20C 109.5
H20B C20 H20C 109.5
N2 C21 C22 125.44(14)
N2 C21 C9 118.01(14)
C22 C21 C9 116.37(12)
C24 C22 C23 123.09(14)
C24 C22 C21 123.58(13)
C23 C22 C21 113.33(13)
N3 C23 C22 174.30(17)
C22 C24 C33 123.96(13)
C22 C24 C25 120.84(13)
C33 C24 C25 115.13(12)
C24 C25 C17 115.08(12)
C24 C25 C26 106.56(12)
C17 C25 C26 110.48(12)
C24 C25 H25 108.2
C17 C25 H25 108.2
C26 C25 H25 108.2
C27 C26 C25 111.08(13)
C27 C26 H26A 109.4
C25 C26 H26A 109.4
C27 C26 H26B 109.4
C25 C26 H26B 109.4
H26A C26 H26B 108.0
C28 C27 C26 113.06(14)
C28 C27 H27A 109.0
C26 C27 H27A 109.0
C28 C27 H27B 109.0
C26 C27 H27B 109.0
H27A C27 H27B 107.8
C29 C28 C33 118.97(16)
C29 C28 C27 119.46(16)
C33 C28 C27 121.55(14)
C30 C29 C28 121.2(2)
C30 C29 H29 119.4
C28 C29 H29 119.4
C31 C30 C29 120.13(18)
C31 C30 H30 119.9
C29 C30 H30 119.9
C30 C31 C32 119.88(19)
C30 C31 H31 120.1
C32 C31 H31 120.1
C31 C32 C33 121.02(18)
C31 C32 H32 119.5
C33 C32 H32 119.5
C28 C33 C32 118.63(15)
C28 C33 C24 120.28(14)
C32 C33 C24 121.05(15)
C8 N1 C16 111.62(14)
C8 N1 C7 122.00(17)
C16 N1 C7 126.00(17)
C21 N2 H2B 111.4(14)
C18 O3 C19 117.00(13)

loop_
_geom_bond_atom_site_label_1
_geom_bond_atom_site_label_2
_geom_bond_distance
C1 C2 1.364(4)
C1 C6 1.387(3)
C1 H1 0.9300
C2 C3 1.363(5)
C2 H2A 0.9300
C3 C4 1.379(5)
C3 H3 0.9300
C4 C5 1.394(3)
C4 H4 0.9300
C5 C6 1.367(3)
C5 H5 0.9300
C6 C7 1.508(3)
C7 N1 1.451(2)
C7 H7A 0.9700
C7 H7B 0.9700
C8 O1 1.211(2)
C8 N1 1.373(2)
C8 C9 1.548(2)
C9 C10 1.521(2)
C9 C21 1.5312(19)
C9 C17 1.539(2)
C10 C11 1.380(2)
C10 C16 1.389(2)
C11 C12 1.406(2)
C11 H11 0.9300
C12 C14 1.379(3)
C12 C13 1.508(3)
C13 H13A 0.9600
C13 H13B 0.9600
C13 H13C 0.9600
C14 C15 1.385(4)
C14 H14 0.9300
C15 C16 1.391(3)
C15 H15 0.9300
C16 N1 1.403(2)
C17 C18 1.534(2)
C17 C25 1.5349(19)
C17 H17 0.9800
C18 O2 1.1971(19)
C18 O3 1.3151(19)
C19 C20 1.437(3)
C19 O3 1.466(2)
C19 H19A 0.9700
C19 H19B 0.9700
C20 H20A 0.9600
C20 H20B 0.9600
C20 H20C 0.9600
C21 N2 1.268(2)
C21 C22 1.479(2)
C22 C24 1.358(2)
C22 C23 1.445(2)
C23 N3 1.142(2)
C24 C33 1.482(2)
C24 C25 1.5126(19)
C25 C26 1.539(2)
C25 H25 0.9800
C26 C27 1.513(2)
C26 H26A 0.9700
C26 H26B 0.9700
C27 C28 1.504(2)
C27 H27A 0.9700
C27 H27B 0.9700
C28 C29 1.397(2)
C28 C33 1.401(2)
C29 C30 1.379(3)
C29 H29 0.9300
C30 C31 1.373(3)
C30 H30 0.9300
C31 C32 1.381(3)
C31 H31 0.9300
C32 C33 1.407(2)
C32 H32 0.9300
N2 H2B 0.90(2)
